data_7217621
loop_
_publ_author_name
'Singh Virk, Tarunpreet'
'Singh, Kamaljit'
'Qin, Yunke'
'Xu, Wei'
'Zhu, Daoben'

_publ_section_title
;
 Sulphur bridged [22]annulene[2.1.2.1]s based organic field-effect
 transistors: Interplay of the steric bulk and charge transport
;
_journal_name_full 'RSC Advances'
_journal_paper_doi 10.1039/C4RA07221A
_journal_year 2014
_chemical_formula_sum 'C40 H34 S4'
_chemical_formula_weight 642.91
_chemical_name_systematic
;
 ?
;
_space_group_IT_number 33
_symmetry_cell_setting orthorhombic
_symmetry_space_group_name_Hall 'P 2c -2n'
_symmetry_space_group_name_H-M 'P n a 21'
_atom_sites_solution_hydrogens geom
_atom_sites_solution_primary direct
_atom_sites_solution_secondary difmap
_audit_creation_method SHELXL-97
_cell_angle_alpha 90.00
_cell_angle_beta 90.00
_cell_angle_gamma 90.00
_cell_formula_units_Z 8
_cell_length_a 19.7591(3)
_cell_length_b 34.5783(4)
_cell_length_c 9.5257(2)
_cell_measurement_reflns_used 17011
_cell_measurement_temperature 150(2)
_cell_measurement_theta_max 72.0977
_cell_measurement_theta_min 3.3942
_cell_volume 6508.30(18)
_computing_cell_refinement 'CrysAlis RED, Oxford Diffraction Ltd.,'
_computing_data_collection 'CrysAlis CCD, Oxford Diffraction Ltd.,'
_computing_data_reduction 'CrysAlis RED, Oxford Diffraction Ltd.,'
_computing_molecular_graphics Ortep3
_computing_publication_material Shelx97
_computing_structure_refinement 'SHELXL-97 (Sheldrick, 1997)'
_computing_structure_solution 'SHELXS-97 (Sheldrick, 1997)'
_diffrn_ambient_temperature 150(2)
_diffrn_detector_area_resol_mean 15.9948
_diffrn_measured_fraction_theta_full 0.997
_diffrn_measured_fraction_theta_max 0.999
_diffrn_measurement_device_type 'OXFORD DIFFRACTION SUPER NOVA'
_diffrn_measurement_method \w/q-scan
_diffrn_radiation_monochromator graphite
_diffrn_radiation_source 'Micro-Focus (Cu) X-ray Source'
_diffrn_radiation_type CuK\a
_diffrn_radiation_wavelength 1.5418
_diffrn_reflns_av_R_equivalents 0.0229
_diffrn_reflns_av_sigmaI/netI 0.0182
_diffrn_reflns_limit_h_max 19
_diffrn_reflns_limit_h_min -19
_diffrn_reflns_limit_k_max 34
_diffrn_reflns_limit_k_min -34
_diffrn_reflns_limit_l_max 9
_diffrn_reflns_limit_l_min -7
_diffrn_reflns_number 27082
_diffrn_reflns_theta_full 25.00
_diffrn_reflns_theta_max 49.99
_diffrn_reflns_theta_min 3.40
_exptl_absorpt_coefficient_mu 2.888
_exptl_absorpt_correction_T_max 0.5822
_exptl_absorpt_correction_T_min 0.4491
_exptl_absorpt_correction_type multi-scan
_exptl_absorpt_process_details
;
CrysAlis RED, Oxford Diffraction Ltd.,
Version 1.171.31.7 (release 18-10-2006 CrysAlis171 .NET)
(compiled Oct 18 2006,16:28:17)
Empirical absorption correction using spherical harmonics,
 implemented in SCALE3 ABSPACK scaling algorithm.
;
_exptl_crystal_colour blue
_exptl_crystal_density_diffrn 1.312
_exptl_crystal_density_method 'not measured'
_exptl_crystal_description block
_exptl_crystal_F_000 2704
_exptl_crystal_size_max 0.33
_exptl_crystal_size_mid 0.26
_exptl_crystal_size_min 0.21
_refine_diff_density_max 0.299
_refine_diff_density_min -0.211
_refine_diff_density_rms 0.038
_refine_ls_abs_structure_details 'Flack H D (1983), Acta Cryst. A39, 876-881'
_refine_ls_abs_structure_Flack -0.01(2)
_refine_ls_extinction_coef 0.00021(3)
_refine_ls_extinction_expression Fc^*^=kFc[1+0.001xFc^2^\l^3^/sin(2\q)]^-1/4^
_refine_ls_extinction_method SHELXL
_refine_ls_goodness_of_fit_ref 1.014
_refine_ls_hydrogen_treatment riding
_refine_ls_matrix_type full
_refine_ls_number_parameters 802
_refine_ls_number_reflns 5655
_refine_ls_number_restraints 1
_refine_ls_restrained_S_all 1.014
_refine_ls_R_factor_all 0.0407
_refine_ls_R_factor_gt 0.0387
_refine_ls_shift/su_max 0.002
_refine_ls_shift/su_mean 0.000
_refine_ls_structure_factor_coef Fsqd
_refine_ls_weighting_details 'calc w=1/[\s^2^(Fo^2^)+(0.0595P)^2^+5.1330P] where P=(Fo^2^+2Fc^2^)/3'
_refine_ls_weighting_scheme calc
_refine_ls_wR_factor_gt 0.1022
_refine_ls_wR_factor_ref 0.1048
_reflns_number_gt 5407
_reflns_number_total 5655
_reflns_threshold_expression >2sigma(I)
_cod_data_source_file c4ra07221a2.cif
_cod_data_source_block gnu006
_cod_depositor_comments
;
The following automatic conversions were performed:

'_symmetry_cell_setting' value 'Orthorhombic' changed to
'orthorhombic' according to
/usr/data/users/saulius/crontab/automatic-downloads/rss-feeds/RSC/lib/dictionaries/cif_core.dic
dictionary named 'cif_core.dic' version 2.4.2 from 2011-04-26.

Automatic conversion script
Id: cif_fix_values 2281 2013-09-26 08:29:07Z andrius 
;
_cod_database_code 7217621

loop_
_symmetry_equiv_pos_as_xyz
'x, y, z'
'-x, -y, z+1/2'
'-x+1/2, y+1/2, z+1/2'
'x+1/2, -y+1/2, z'

loop_
_atom_site_label
_atom_site_type_symbol
_atom_site_fract_x
_atom_site_fract_y
_atom_site_fract_z
_atom_site_U_iso_or_equiv
_atom_site_adp_type
_atom_site_occupancy
_atom_site_symmetry_multiplicity
_atom_site_calc_flag
_atom_site_refinement_flags
C1 C 0.4117(3) 1.30052(15) 0.0433(6) 0.0665(15) Uani 1 1 d .
C2 C 0.4107(3) 1.34069(16) 0.0145(7) 0.0755(16) Uani 1 1 d .
H2 H 0.4005 1.3507 -0.0759 0.091 Uiso 1 1 calc R
C3 C 0.4254(3) 1.36379(15) 0.1248(7) 0.0679(16) Uani 1 1 d .
H3 H 0.4262 1.3912 0.1175 0.082 Uiso 1 1 calc R
C4 C 0.4393(2) 1.34445(14) 0.2500(6) 0.0558(14) Uani 1 1 d .
C5 C 0.4579(3) 1.36157(13) 0.3783(7) 0.0583(14) Uani 1 1 d .
C6 C 0.4542(2) 1.40487(12) 0.3828(6) 0.0531(13) Uani 1 1 d .
C7 C 0.3934(3) 1.42379(16) 0.3699(7) 0.0749(17) Uani 1 1 d .
H7 H 0.3530 1.4092 0.3576 0.090 Uiso 1 1 calc R
C8 C 0.3901(3) 1.46364(17) 0.3745(8) 0.089(2) Uani 1 1 d .
H8 H 0.3475 1.4760 0.3636 0.106 Uiso 1 1 calc R
C9 C 0.4463(3) 1.48569(15) 0.3941(7) 0.0820(19) Uani 1 1 d .
C10 C 0.5075(3) 1.46714(14) 0.4020(7) 0.0792(19) Uani 1 1 d .
H10 H 0.5479 1.4819 0.4098 0.095 Uiso 1 1 calc R
C11 C 0.5114(3) 1.42708(13) 0.3985(7) 0.0665(16) Uani 1 1 d .
H11 H 0.5543 1.4148 0.4071 0.080 Uiso 1 1 calc R
C12 C 0.4416(5) 1.53021(17) 0.3910(10) 0.146(4) Uani 1 1 d .
H12 H 0.3975 1.5322 0.4420 0.175 Uiso 1 1 calc R
C13 C 0.4221(5) 1.54745(19) 0.2778(11) 0.153(4) Uani 1 1 d .
H13A H 0.4603 1.5496 0.2127 0.229 Uiso 1 1 calc R
H13B H 0.4054 1.5734 0.3011 0.229 Uiso 1 1 calc R
H13C H 0.3857 1.5325 0.2337 0.229 Uiso 1 1 calc R
C14 C 0.4823(4) 1.54837(16) 0.4975(9) 0.129(3) Uani 1 1 d .
H14A H 0.4676 1.5752 0.5103 0.193 Uiso 1 1 calc R
H14B H 0.5299 1.5480 0.4687 0.193 Uiso 1 1 calc R
H14C H 0.4773 1.5343 0.5862 0.193 Uiso 1 1 calc R
C15 C 0.4793(2) 1.34276(13) 0.5008(7) 0.0566(14) Uani 1 1 d .
C16 C 0.4953(2) 1.35963(15) 0.6286(6) 0.0626(16) Uani 1 1 d .
H16 H 0.4908 1.3866 0.6453 0.075 Uiso 1 1 calc R
C17 C 0.5180(3) 1.33457(15) 0.7281(7) 0.0678(16) Uani 1 1 d .
H17 H 0.5322 1.3430 0.8184 0.081 Uiso 1 1 calc R
C18 C 0.5192(3) 1.29537(14) 0.6883(6) 0.0616(14) Uani 1 1 d .
C19 C 0.5394(3) 1.26561(15) 0.7765(7) 0.0711(16) Uani 1 1 d .
H19 H 0.5568 1.2748 0.8631 0.085 Uiso 1 1 calc R
C20 C 0.5403(3) 1.22537(15) 0.7679(7) 0.0763(17) Uani 1 1 d .
H20 H 0.5583 1.2141 0.8509 0.092 Uiso 1 1 calc R
C21 C 0.5220(3) 1.19742(15) 0.6716(7) 0.0709(17) Uani 1 1 d .
C22 C 0.5218(3) 1.15763(15) 0.7033(8) 0.0779(17) Uani 1 1 d .
H22 H 0.5351 1.1476 0.7920 0.094 Uiso 1 1 calc R
C23 C 0.5005(3) 1.13436(16) 0.5929(9) 0.083(2) Uani 1 1 d .
H23 H 0.4983 1.1070 0.6007 0.100 Uiso 1 1 calc R
C24 C 0.4829(2) 1.15319(14) 0.4729(8) 0.0704(19) Uani 1 1 d .
C25 C 0.4591(3) 1.13638(14) 0.3448(8) 0.0674(18) Uani 1 1 d .
C26 C 0.4586(2) 1.09280(13) 0.3480(7) 0.0691(17) Uani 1 1 d .
C27 C 0.5162(3) 1.07268(14) 0.3192(8) 0.087(2) Uani 1 1 d .
H27 H 0.5559 1.0863 0.2926 0.104 Uiso 1 1 calc R
C28 C 0.5179(3) 1.03307(16) 0.3279(9) 0.101(3) Uani 1 1 d .
H28 H 0.5590 1.0200 0.3080 0.121 Uiso 1 1 calc R
C29 C 0.4613(3) 1.01146(14) 0.3649(8) 0.0826(19) Uani 1 1 d .
C30 C 0.4030(3) 1.03189(15) 0.3862(8) 0.088(2) Uani 1 1 d .
H30 H 0.3626 1.0183 0.4086 0.106 Uiso 1 1 calc R
C31 C 0.4010(3) 1.07228(15) 0.3758(7) 0.083(2) Uani 1 1 d .
H31 H 0.3593 1.0855 0.3883 0.099 Uiso 1 1 calc R
C32 C 0.4662(4) 0.96735(16) 0.3785(13) 0.149(4) Uani 1 1 d .
H32 H 0.4444 0.9634 0.2848 0.179 Uiso 1 1 calc R
C33 C 0.4107(4) 0.94872(19) 0.4499(10) 0.142(4) Uani 1 1 d .
H33A H 0.4114 0.9559 0.5494 0.213 Uiso 1 1 calc R
H33B H 0.4153 0.9206 0.4411 0.213 Uiso 1 1 calc R
H33C H 0.3679 0.9570 0.4078 0.213 Uiso 1 1 calc R
C34 C 0.5202(4) 0.94961(17) 0.3394(15) 0.199(7) Uani 1 1 d .
H34A H 0.5138 0.9217 0.3499 0.299 Uiso 1 1 calc R
H34B H 0.5583 0.9580 0.3978 0.299 Uiso 1 1 calc R
H34C H 0.5297 0.9557 0.2409 0.299 Uiso 1 1 calc R
C35 C 0.4376(3) 1.15493(15) 0.2257(8) 0.0693(17) Uani 1 1 d .
C36 C 0.4156(3) 1.13797(18) 0.0988(8) 0.0818(19) Uani 1 1 d .
H36 H 0.4132 1.1108 0.0860 0.098 Uiso 1 1 calc R
C37 C 0.3984(3) 1.16330(18) -0.0032(9) 0.094(2) Uani 1 1 d .
H37 H 0.3832 1.1551 -0.0930 0.113 Uiso 1 1 calc R
C38 C 0.4044(3) 1.20230(16) 0.0316(7) 0.0756(18) Uani 1 1 d .
C39 C 0.3915(3) 1.23247(18) -0.0602(7) 0.0842(19) Uani 1 1 d .
H39 H 0.3765 1.2233 -0.1488 0.101 Uiso 1 1 calc R
C40 C 0.3947(3) 1.27228(16) -0.0576(7) 0.0788(18) Uani 1 1 d .
H40 H 0.3825 1.2834 -0.1451 0.095 Uiso 1 1 calc R
C41 C 0.1942(3) 1.51187(16) 0.4628(7) 0.0731(18) Uani 1 1 d .
C42 C 0.1967(3) 1.55164(18) 0.4929(8) 0.087(2) Uani 1 1 d .
H42 H 0.1865 1.5616 0.5834 0.104 Uiso 1 1 calc R
C43 C 0.2146(3) 1.57499(18) 0.3832(8) 0.082(2) Uani 1 1 d .
H43 H 0.2176 1.6023 0.3912 0.098 Uiso 1 1 calc R
C44 C 0.2282(3) 1.55542(15) 0.2591(8) 0.0669(16) Uani 1 1 d .
C45 C 0.2493(2) 1.57154(14) 0.1319(8) 0.0655(17) Uani 1 1 d .
C46 C 0.2499(3) 1.61500(14) 0.1191(7) 0.0690(17) Uani 1 1 d .
C47 C 0.1886(3) 1.63523(15) 0.1210(7) 0.0795(19) Uani 1 1 d .
H47 H 0.1470 1.6219 0.1342 0.095 Uiso 1 1 calc R
C48 C 0.1895(3) 1.67572(16) 0.1030(8) 0.094(2) Uani 1 1 d .
H48 H 0.1475 1.6891 0.1029 0.112 Uiso 1 1 calc R
C49 C 0.2473(3) 1.69651(16) 0.0857(8) 0.095(2) Uani 1 1 d .
C50 C 0.3056(3) 1.67570(15) 0.0881(9) 0.099(2) Uani 1 1 d .
H50 H 0.3472 1.6892 0.0775 0.119 Uiso 1 1 calc R
C51 C 0.3078(3) 1.63626(14) 0.1048(8) 0.089(2) Uani 1 1 d .
H51 H 0.3504 1.6235 0.1065 0.106 Uiso 1 1 calc R
C52 C 0.2466(5) 1.74004(17) 0.0614(11) 0.147(4) Uani 1 1 d .
H52 H 0.2820 1.7412 -0.0135 0.176 Uiso 1 1 calc R
C53 C 0.1958(4) 1.7558(2) -0.0107(11) 0.148(4) Uani 1 1 d .
H53A H 0.2035 1.7837 -0.0203 0.222 Uiso 1 1 calc R
H53B H 0.1531 1.7514 0.0392 0.222 Uiso 1 1 calc R
H53C H 0.1934 1.7440 -0.1041 0.222 Uiso 1 1 calc R
C54 C 0.2829(4) 1.76015(17) 0.1692(8) 0.109(3) Uani 1 1 d .
H54A H 0.2558 1.7605 0.2554 0.163 Uiso 1 1 calc R
H54B H 0.2917 1.7867 0.1389 0.163 Uiso 1 1 calc R
H54C H 0.3259 1.7470 0.1872 0.163 Uiso 1 1 calc R
C55 C 0.2725(2) 1.55138(13) 0.0116(8) 0.0630(15) Uani 1 1 d .
C56 C 0.2922(3) 1.56755(15) -0.1171(8) 0.0687(17) Uani 1 1 d .
H56 H 0.2904 1.5946 -0.1343 0.082 Uiso 1 1 calc R
C57 C 0.3143(2) 1.54149(14) -0.2175(8) 0.0745(17) Uani 1 1 d .
H57 H 0.3307 1.5491 -0.3071 0.089 Uiso 1 1 calc R
C59 C 0.3286(3) 1.47185(14) -0.2633(7) 0.0712(16) Uani 1 1 d .
H59 H 0.3522 1.4805 -0.3443 0.085 Uiso 1 1 calc R
C60 C 0.3207(3) 1.43220(14) -0.2615(7) 0.0703(16) Uani 1 1 d .
H60 H 0.3409 1.4204 -0.3411 0.084 Uiso 1 1 calc R
C61 C 0.2904(3) 1.40482(14) -0.1724(6) 0.0641(15) Uani 1 1 d .
C62 C 0.2769(3) 1.36657(14) -0.2123(7) 0.0740(16) Uani 1 1 d .
H62 H 0.2883 1.3565 -0.3020 0.089 Uiso 1 1 calc R
C63 C 0.2458(3) 1.34497(14) -0.1098(7) 0.0685(16) Uani 1 1 d .
H63 H 0.2333 1.3188 -0.1244 0.082 Uiso 1 1 calc R
C64 C 0.2339(2) 1.36377(13) 0.0158(7) 0.0573(14) Uani 1 1 d .
C65 C 0.2056(2) 1.34783(14) 0.1393(6) 0.0547(14) Uani 1 1 d .
C66 C 0.1885(2) 1.30548(14) 0.1329(6) 0.0549(13) Uani 1 1 d .
C67 C 0.1227(3) 1.29297(15) 0.1363(7) 0.0767(18) Uani 1 1 d .
H67 H 0.0871 1.3113 0.1432 0.092 Uiso 1 1 calc R
C68 C 0.1075(3) 1.25418(16) 0.1297(7) 0.087(2) Uani 1 1 d .
H68 H 0.0614 1.2464 0.1331 0.104 Uiso 1 1 calc R
C69 C 0.1556(4) 1.22688(16) 0.1186(7) 0.0797(19) Uani 1 1 d .
C70 C 0.2224(4) 1.23880(17) 0.1195(9) 0.101(2) Uani 1 1 d .
H70 H 0.2577 1.2202 0.1154 0.121 Uiso 1 1 calc R
C71 C 0.2383(3) 1.27803(15) 0.1265(9) 0.089(2) Uani 1 1 d .
H71 H 0.2844 1.2858 0.1269 0.107 Uiso 1 1 calc R
C72 C 0.1366(4) 1.18362(17) 0.1060(8) 0.111(3) Uani 1 1 d .
H72 H 0.0891 1.1839 0.0701 0.133 Uiso 1 1 calc R
C73 C 0.1323(5) 1.16501(17) 0.2328(10) 0.149(4) Uani 1 1 d .
H73A H 0.1778 1.1611 0.2710 0.224 Uiso 1 1 calc R
H73B H 0.1102 1.1399 0.2199 0.224 Uiso 1 1 calc R
H73C H 0.1057 1.1807 0.2982 0.224 Uiso 1 1 calc R
C74 C 0.1765(3) 1.16332(17) -0.0086(8) 0.103(2) Uani 1 1 d .
H74A H 0.1584 1.1372 -0.0225 0.155 Uiso 1 1 calc R
H74B H 0.2242 1.1617 0.0190 0.155 Uiso 1 1 calc R
H74C H 0.1727 1.1780 -0.0963 0.155 Uiso 1 1 calc R
C75 C 0.1943(2) 1.36676(13) 0.2654(6) 0.0545(14) Uani 1 1 d .
C76 C 0.1731(3) 1.34966(15) 0.3929(6) 0.0613(14) Uani 1 1 d .
H76 H 0.1645 1.3228 0.4020 0.074 Uiso 1 1 calc R
C77 C 0.1662(3) 1.37503(16) 0.5017(7) 0.0736(15) Uani 1 1 d .
H77 H 0.1534 1.3671 0.5934 0.088 Uiso 1 1 calc R
C78 C 0.1796(2) 1.41384(15) 0.4675(6) 0.0641(15) Uani 1 1 d .
C79 C 0.1719(3) 1.44394(17) 0.5609(7) 0.0810(18) Uani 1 1 d .
H79 H 0.1591 1.4347 0.6510 0.097 Uiso 1 1 calc R
C80 C 0.1776(3) 1.48377(18) 0.5604(7) 0.0793(17) Uani 1 1 d .
H80 H 0.1676 1.4946 0.6497 0.095 Uiso 1 1 calc R
C58 C 0.3101(2) 1.50276(13) -0.1744(7) 0.0653(17) Uani 1 1 d .
S1 S 0.43283(6) 1.29472(3) 0.22015(16) 0.0638(4) Uani 1 1 d .
S2 S 0.49193(7) 1.29266(3) 0.51427(17) 0.0644(4) Uani 1 1 d .
S3 S 0.49488(6) 1.20317(3) 0.49855(18) 0.0677(4) Uani 1 1 d .
S4 S 0.43321(6) 1.20521(4) 0.20558(19) 0.0716(5) Uani 1 1 d .
S5 S 0.21512(6) 1.50604(3) 0.28506(17) 0.0633(4) Uani 1 1 d .
S6 S 0.28122(6) 1.50119(3) -0.00137(18) 0.0609(4) Uani 1 1 d .
S7 S 0.26344(6) 1.41140(3) 0.00073(16) 0.0607(4) Uani 1 1 d .
S8 S 0.20407(6) 1.41661(3) 0.29154(16) 0.0570(4) Uani 1 1 d .

loop_
_atom_site_aniso_label
_atom_site_aniso_U_11
_atom_site_aniso_U_22
_atom_site_aniso_U_33
_atom_site_aniso_U_23
_atom_site_aniso_U_13
_atom_site_aniso_U_12
C1 0.058(3) 0.072(4) 0.069(4) -0.015(3) 0.014(3) -0.010(3)
C2 0.079(4) 0.063(4) 0.084(5) 0.003(4) 0.005(4) -0.004(3)
C3 0.075(4) 0.050(3) 0.078(5) -0.016(4) 0.020(3) -0.012(3)
C4 0.054(3) 0.046(3) 0.067(4) -0.002(3) 0.015(3) -0.010(2)
C5 0.049(3) 0.044(3) 0.082(4) -0.011(3) 0.015(3) -0.009(3)
C6 0.048(3) 0.039(3) 0.073(4) -0.011(3) 0.008(3) 0.001(2)
C7 0.060(4) 0.075(4) 0.089(5) -0.027(3) -0.006(3) 0.009(3)
C8 0.086(4) 0.074(4) 0.107(5) -0.038(4) -0.030(4) 0.038(4)
C9 0.113(5) 0.047(3) 0.086(5) -0.023(3) -0.036(4) 0.022(4)
C10 0.074(4) 0.039(3) 0.125(6) 0.001(3) -0.007(4) -0.002(3)
C11 0.055(3) 0.040(3) 0.104(5) -0.003(3) 0.008(3) 0.000(2)
C12 0.256(11) 0.044(4) 0.137(7) -0.017(4) -0.111(8) 0.040(5)
C13 0.210(9) 0.067(4) 0.181(10) 0.054(6) -0.102(8) -0.059(5)
C14 0.174(7) 0.052(4) 0.160(8) -0.026(5) -0.073(7) 0.014(4)
C15 0.055(3) 0.039(3) 0.076(4) -0.010(3) 0.015(3) -0.010(2)
C16 0.064(3) 0.039(3) 0.085(5) -0.019(3) 0.009(3) -0.005(2)
C17 0.071(3) 0.050(3) 0.082(4) -0.016(3) 0.007(3) -0.008(3)
C18 0.066(3) 0.049(3) 0.069(4) -0.010(3) 0.007(3) -0.012(2)
C19 0.083(4) 0.049(3) 0.081(4) -0.006(3) -0.003(3) -0.005(3)
C20 0.080(4) 0.050(3) 0.098(5) -0.001(3) -0.002(4) -0.003(3)
C21 0.064(3) 0.044(3) 0.105(5) -0.013(3) 0.009(3) -0.004(3)
C22 0.086(4) 0.047(3) 0.100(5) -0.010(4) 0.009(4) -0.003(3)
C23 0.073(4) 0.037(3) 0.141(7) -0.013(4) 0.026(4) -0.004(3)
C24 0.046(3) 0.033(3) 0.131(6) -0.006(4) 0.021(4) 0.000(2)
C25 0.041(3) 0.047(3) 0.114(6) -0.036(4) 0.020(3) -0.016(3)
C26 0.047(3) 0.047(3) 0.113(5) -0.031(3) 0.019(3) -0.009(3)
C27 0.054(3) 0.050(3) 0.155(7) -0.001(4) 0.033(4) -0.007(3)
C28 0.072(4) 0.053(4) 0.177(8) -0.001(4) 0.037(5) 0.007(3)
C29 0.075(4) 0.049(3) 0.124(6) -0.016(4) 0.040(4) -0.004(3)
C30 0.074(4) 0.057(4) 0.134(6) -0.037(4) 0.051(4) -0.027(3)
C31 0.053(3) 0.058(3) 0.137(6) -0.042(4) 0.037(4) -0.014(3)
C32 0.124(6) 0.038(3) 0.286(12) 0.011(5) 0.096(7) -0.007(4)
C33 0.151(7) 0.081(5) 0.193(10) 0.041(5) 0.087(7) 0.012(5)
C34 0.134(7) 0.037(3) 0.43(2) -0.002(7) 0.116(10) 0.004(4)
C35 0.050(3) 0.048(3) 0.110(5) -0.025(4) 0.022(3) -0.011(3)
C36 0.083(4) 0.061(4) 0.102(5) -0.039(4) 0.017(4) -0.029(3)
C37 0.115(5) 0.072(4) 0.094(6) -0.039(5) 0.018(5) -0.031(4)
C38 0.072(4) 0.063(4) 0.091(5) -0.038(4) 0.012(3) -0.020(3)
C39 0.094(4) 0.072(4) 0.087(5) -0.027(4) 0.004(4) -0.024(3)
C40 0.079(4) 0.073(4) 0.084(5) -0.027(3) 0.011(3) -0.016(3)
C41 0.075(4) 0.061(4) 0.084(5) -0.034(4) -0.018(3) 0.023(3)
C42 0.107(5) 0.073(4) 0.080(5) -0.031(4) -0.028(4) 0.028(3)
C43 0.087(4) 0.056(4) 0.102(6) -0.045(4) -0.026(4) 0.028(3)
C44 0.059(3) 0.046(3) 0.095(5) -0.021(4) -0.015(3) 0.013(3)
C45 0.048(3) 0.036(3) 0.112(5) -0.029(4) -0.029(3) 0.015(2)
C46 0.065(3) 0.047(3) 0.095(5) -0.023(3) -0.035(3) 0.010(3)
C47 0.067(3) 0.057(4) 0.114(5) -0.033(4) -0.035(4) 0.020(3)
C48 0.097(5) 0.061(4) 0.123(6) -0.041(4) -0.063(4) 0.044(4)
C49 0.101(5) 0.045(3) 0.139(7) -0.022(4) -0.073(5) 0.007(4)
C50 0.098(5) 0.041(3) 0.159(7) -0.011(4) -0.065(5) 0.002(3)
C51 0.072(4) 0.037(3) 0.156(7) -0.009(4) -0.053(4) 0.000(3)
C52 0.202(9) 0.040(3) 0.198(10) -0.030(5) -0.124(8) 0.033(4)
C53 0.137(6) 0.094(5) 0.214(11) 0.083(6) -0.107(7) -0.046(5)
C54 0.162(7) 0.044(3) 0.120(7) -0.024(4) -0.045(5) 0.011(4)
C55 0.047(3) 0.038(3) 0.104(5) -0.003(4) -0.017(3) -0.002(2)
C56 0.053(3) 0.039(3) 0.114(6) -0.017(4) -0.011(3) -0.001(3)
C57 0.066(3) 0.050(3) 0.107(5) 0.001(4) -0.004(4) -0.008(3)
C59 0.081(4) 0.048(3) 0.084(5) 0.000(3) 0.015(3) -0.001(3)
C60 0.085(4) 0.052(3) 0.074(4) -0.007(3) 0.012(3) -0.001(3)
C61 0.077(3) 0.048(3) 0.067(4) -0.006(3) 0.011(3) 0.001(3)
C62 0.106(4) 0.040(3) 0.077(4) -0.014(3) 0.006(4) -0.005(3)
C63 0.093(4) 0.033(3) 0.079(4) -0.006(3) 0.006(3) -0.008(3)
C64 0.058(3) 0.036(3) 0.078(4) -0.010(3) -0.001(3) -0.001(2)
C65 0.043(3) 0.046(3) 0.075(4) -0.010(3) 0.004(3) -0.002(2)
C66 0.051(3) 0.047(3) 0.067(4) -0.008(3) 0.004(3) -0.008(2)
C67 0.063(3) 0.064(4) 0.104(5) -0.032(3) 0.015(3) -0.013(3)
C68 0.078(4) 0.066(4) 0.116(6) -0.035(4) 0.042(4) -0.025(3)
C69 0.112(5) 0.052(3) 0.075(4) -0.009(3) 0.043(4) -0.038(4)
C70 0.101(5) 0.045(4) 0.156(7) -0.005(4) 0.029(5) 0.009(3)
C71 0.070(4) 0.048(4) 0.149(7) -0.003(4) 0.026(4) -0.002(3)
C72 0.185(8) 0.056(4) 0.091(5) -0.020(4) 0.058(5) -0.034(4)
C73 0.236(10) 0.051(4) 0.161(8) 0.040(5) 0.099(8) 0.023(5)
C74 0.141(6) 0.065(4) 0.104(6) -0.025(4) 0.050(5) -0.010(4)
C75 0.036(3) 0.045(3) 0.083(4) -0.007(3) -0.007(3) 0.002(2)
C76 0.055(3) 0.056(3) 0.072(4) 0.000(3) 0.002(3) -0.002(3)
C77 0.070(4) 0.077(4) 0.074(4) -0.004(4) -0.001(3) 0.002(3)
C78 0.062(3) 0.067(4) 0.063(4) -0.011(3) 0.002(3) 0.007(3)
C79 0.094(4) 0.068(4) 0.080(5) -0.020(4) 0.005(3) 0.015(3)
C80 0.100(5) 0.075(4) 0.063(4) -0.014(4) -0.001(3) 0.018(3)
C58 0.052(3) 0.042(3) 0.102(5) -0.007(3) 0.008(3) -0.003(2)
S1 0.0641(8) 0.0462(7) 0.0811(10) -0.0149(7) 0.0152(8) -0.0142(6)
S2 0.0767(9) 0.0387(7) 0.0777(10) -0.0104(7) 0.0127(8) -0.0093(6)
S3 0.0524(7) 0.0411(7) 0.1096(13) -0.0206(8) 0.0024(8) -0.0059(5)
S4 0.0559(8) 0.0483(8) 0.1106(13) -0.0293(8) 0.0063(8) -0.0097(6)
S5 0.0552(8) 0.0478(7) 0.0868(10) -0.0224(8) -0.0047(8) 0.0085(5)
S6 0.0588(8) 0.0368(6) 0.0873(10) -0.0140(7) -0.0011(8) 0.0014(5)
S7 0.0685(8) 0.0384(6) 0.0752(9) -0.0110(7) 0.0085(8) -0.0023(6)
S8 0.0488(7) 0.0475(7) 0.0748(9) -0.0136(7) 0.0041(7) 0.0032(5)

loop_
_atom_type_symbol
_atom_type_description
_atom_type_scat_dispersion_real
_atom_type_scat_dispersion_imag
_atom_type_scat_source
C C 0.0181 0.0091 'International Tables Vol C Tables 4.2.6.8 and 6.1.1.4'
H H 0.0000 0.0000 'International Tables Vol C Tables 4.2.6.8 and 6.1.1.4'
S S 0.3331 0.5567 'International Tables Vol C Tables 4.2.6.8 and 6.1.1.4'

loop_
_geom_angle_atom_site_label_1
_geom_angle_atom_site_label_2
_geom_angle_atom_site_label_3
_geom_angle
C40 C1 C2 123.0(6)
C40 C1 S1 129.3(5)
C2 C1 S1 107.6(4)
C3 C2 C1 115.3(6)
C3 C2 H2 122.4
C1 C2 H2 122.4
C2 C3 C4 115.1(5)
C2 C3 H3 122.5
C4 C3 H3 122.5
C3 C4 C5 126.3(5)
C3 C4 S1 108.5(4)
C5 C4 S1 125.1(4)
C15 C5 C4 127.4(4)
C15 C5 C6 117.0(5)
C4 C5 C6 115.6(5)
C7 C6 C11 117.6(4)
C7 C6 C5 121.0(4)
C11 C6 C5 121.4(4)
C6 C7 C8 120.9(5)
C6 C7 H7 119.5
C8 C7 H7 119.5
C9 C8 C7 121.7(5)
C9 C8 H8 119.2
C7 C8 H8 119.2
C8 C9 C10 117.8(5)
C8 C9 C12 120.5(6)
C10 C9 C12 121.4(7)
C9 C10 C11 121.0(5)
C9 C10 H10 119.5
C11 C10 H10 119.5
C6 C11 C10 121.0(5)
C6 C11 H11 119.5
C10 C11 H11 119.5
C13 C12 C14 123.7(7)
C13 C12 C9 119.7(7)
C14 C12 C9 112.8(6)
C13 C12 H12 96.5
C14 C12 H12 96.5
C9 C12 H12 96.5
C12 C13 H13A 109.5
C12 C13 H13B 109.5
H13A C13 H13B 109.5
C12 C13 H13C 109.5
H13A C13 H13C 109.5
H13B C13 H13C 109.5
C12 C14 H14A 109.5
C12 C14 H14B 109.5
H14A C14 H14B 109.5
C12 C14 H14C 109.5
H14A C14 H14C 109.5
H14B C14 H14C 109.5
C16 C15 C5 127.2(5)
C16 C15 S2 108.6(4)
C5 C15 S2 124.2(4)
C17 C16 C15 114.8(5)
C17 C16 H16 122.6
C15 C16 H16 122.6
C16 C17 C18 115.5(6)
C16 C17 H17 122.2
C18 C17 H17 122.2
C19 C18 C17 123.8(6)
C19 C18 S2 128.6(4)
C17 C18 S2 107.6(4)
C18 C19 C20 135.1(6)
C18 C19 H19 112.4
C20 C19 H19 112.4
C21 C20 C19 137.3(6)
C21 C20 H20 111.4
C19 C20 H20 111.4
C20 C21 C22 122.8(6)
C20 C21 S3 128.9(5)
C22 C21 S3 108.3(5)
C23 C22 C21 113.8(7)
C23 C22 H22 123.1
C21 C22 H22 123.1
C24 C23 C22 115.9(5)
C24 C23 H23 122.1
C22 C23 H23 122.1
C23 C24 C25 127.3(5)
C23 C24 S3 108.6(5)
C25 C24 S3 124.1(5)
C35 C25 C24 128.1(5)
C35 C25 C26 118.8(5)
C24 C25 C26 113.0(6)
C27 C26 C31 118.0(4)
C27 C26 C25 120.1(4)
C31 C26 C25 121.9(4)
C26 C27 C28 121.2(5)
C26 C27 H27 119.4
C28 C27 H27 119.4
C27 C28 C29 122.2(5)
C27 C28 H28 118.9
C29 C28 H28 118.9
C30 C29 C28 116.0(5)
C30 C29 C32 123.7(5)
C28 C29 C32 120.3(6)
C29 C30 C31 121.9(5)
C29 C30 H30 119.1
C31 C30 H30 119.1
C26 C31 C30 120.6(5)
C26 C31 H31 119.7
C30 C31 H31 119.7
C34 C32 C33 123.7(6)
C34 C32 C29 120.2(6)
C33 C32 C29 115.8(6)
C34 C32 H32 91.9
C33 C32 H32 91.9
C29 C32 H32 91.9
C32 C33 H33A 109.5
C32 C33 H33B 109.5
H33A C33 H33B 109.5
C32 C33 H33C 109.5
H33A C33 H33C 109.5
H33B C33 H33C 109.5
C32 C34 H34A 109.5
C32 C34 H34B 109.5
H34A C34 H34B 109.5
C32 C34 H34C 109.5
H34A C34 H34C 109.5
H34B C34 H34C 109.5
C25 C35 C36 127.6(6)
C25 C35 S4 124.8(5)
C36 C35 S4 107.7(6)
C37 C36 C35 115.1(6)
C37 C36 H36 122.5
C35 C36 H36 122.5
C36 C37 C38 115.7(7)
C36 C37 H37 122.1
C38 C37 H37 122.1
C39 C38 C37 124.2(6)
C39 C38 S4 127.8(4)
C37 C38 S4 108.0(6)
C40 C39 C38 137.1(6)
C40 C39 H39 111.5
C38 C39 H39 111.5
C39 C40 C1 135.6(7)
C39 C40 H40 112.2
C1 C40 H40 112.2
C80 C41 C42 123.9(6)
C80 C41 S5 128.5(4)
C42 C41 S5 107.5(6)
C43 C42 C41 115.5(6)
C43 C42 H42 122.2
C41 C42 H42 122.2
C42 C43 C44 114.4(6)
C42 C43 H43 122.8
C44 C43 H43 122.8
C43 C44 C45 127.0(6)
C43 C44 S5 109.2(6)
C45 C44 S5 123.9(4)
C44 C45 C55 127.0(5)
C44 C45 C46 118.0(5)
C55 C45 C46 115.0(6)
C51 C46 C47 117.2(5)
C51 C46 C45 123.4(5)
C47 C46 C45 119.4(5)
C46 C47 C48 118.9(6)
C46 C47 H47 120.5
C48 C47 H47 120.5
C49 C48 C47 123.4(5)
C49 C48 H48 118.3
C47 C48 H48 118.3
C48 C49 C50 115.5(5)
C48 C49 C52 122.3(6)
C50 C49 C52 122.2(7)
C49 C50 C51 123.6(6)
C49 C50 H50 118.2
C51 C50 H50 118.2
C46 C51 C50 121.3(5)
C46 C51 H51 119.3
C50 C51 H51 119.3
C53 C52 C54 123.1(7)
C53 C52 C49 119.3(7)
C54 C52 C49 111.5(6)
C53 C52 H52 98.2
C54 C52 H52 98.2
C49 C52 H52 98.2
C52 C53 H53A 109.5
C52 C53 H53B 109.5
H53A C53 H53B 109.5
C52 C53 H53C 109.5
H53A C53 H53C 109.5
H53B C53 H53C 109.5
C52 C54 H54A 109.5
C52 C54 H54B 109.5
H54A C54 H54B 109.5
C52 C54 H54C 109.5
H54A C54 H54C 109.5
H54B C54 H54C 109.5
C56 C55 C45 126.9(5)
C56 C55 S6 107.8(5)
C45 C55 S6 125.3(5)
C57 C56 C55 115.6(5)
C57 C56 H56 122.2
C55 C56 H56 122.2
C56 C57 C58 113.6(6)
C56 C57 H57 123.2
C58 C57 H57 123.2
C60 C59 C58 135.7(6)
C60 C59 H59 112.1
C58 C59 H59 112.1
C59 C60 C61 136.5(6)
C59 C60 H60 111.8
C61 C60 H60 111.8
C62 C61 C60 123.6(5)
C62 C61 S7 108.7(4)
C60 C61 S7 127.7(4)
C63 C62 C61 113.9(6)
C63 C62 H62 123.0
C61 C62 H62 123.0
C62 C63 C64 115.8(5)
C62 C63 H63 122.1
C64 C63 H63 122.1
C63 C64 C65 127.2(4)
C63 C64 S7 108.3(4)
C65 C64 S7 124.5(4)
C75 C65 C64 126.9(5)
C75 C65 C66 117.3(5)
C64 C65 C66 115.8(5)
C71 C66 C67 117.7(5)
C71 C66 C65 121.0(4)
C67 C66 C65 121.3(4)
C66 C67 C68 120.9(5)
C66 C67 H67 119.6
C68 C67 H67 119.6
C69 C68 C67 122.3(5)
C69 C68 H68 118.8
C67 C68 H68 118.8
C68 C69 C70 117.7(5)
C68 C69 C72 121.0(6)
C70 C69 C72 121.3(6)
C69 C70 C71 120.3(6)
C69 C70 H70 119.8
C71 C70 H70 119.8
C66 C71 C70 121.0(5)
C66 C71 H71 119.5
C70 C71 H71 119.5
C73 C72 C74 116.7(6)
C73 C72 C69 113.6(6)
C74 C72 C69 112.2(5)
C73 C72 H72 104.2
C74 C72 H72 104.2
C69 C72 H72 104.2
C72 C73 H73A 109.5
C72 C73 H73B 109.5
H73A C73 H73B 109.5
C72 C73 H73C 109.5
H73A C73 H73C 109.5
H73B C73 H73C 109.5
C72 C74 H74A 109.5
C72 C74 H74B 109.5
H74A C74 H74B 109.5
C72 C74 H74C 109.5
H74A C74 H74C 109.5
H74B C74 H74C 109.5
C65 C75 C76 126.5(5)
C65 C75 S8 124.7(4)
C76 C75 S8 108.8(4)
C77 C76 C75 114.4(5)
C77 C76 H76 122.8
C75 C76 H76 122.8
C76 C77 C78 114.8(6)
C76 C77 H77 122.6
C78 C77 H77 122.6
C79 C78 C77 123.5(6)
C79 C78 S8 127.5(5)
C77 C78 S8 109.1(4)
C78 C79 C80 137.9(6)
C78 C79 H79 111.0
C80 C79 H79 111.0
C79 C80 C41 136.2(6)
C79 C80 H80 111.9
C41 C80 H80 111.9
C57 C58 C59 122.2(6)
C57 C58 S6 109.0(4)
C59 C58 S6 128.9(4)
C4 S1 C1 93.5(3)
C18 S2 C15 93.5(3)
C21 S3 C24 93.5(3)
C35 S4 C38 93.6(3)
C44 S5 C41 93.4(3)
C58 S6 C55 93.9(3)
C61 S7 C64 93.2(3)
C78 S8 C75 93.0(3)

loop_
_geom_bond_atom_site_label_1
_geom_bond_atom_site_label_2
_geom_bond_distance
C1 C40 1.410(7)
C1 C2 1.416(7)
C1 S1 1.748(6)
C2 C3 1.351(8)
C2 H2 0.9500
C3 C4 1.395(8)
C3 H3 0.9500
C4 C5 1.407(8)
C4 S1 1.748(5)
C5 C15 1.401(8)
C5 C6 1.500(6)
C6 C7 1.374(7)
C6 C11 1.375(6)
C7 C8 1.380(7)
C7 H7 0.9500
C8 C9 1.360(8)
C8 H8 0.9500
C9 C10 1.372(8)
C9 C12 1.543(8)
C10 C11 1.387(7)
C10 H10 0.9500
C11 H11 0.9500
C12 C13 1.291(10)
C12 C14 1.440(10)
C12 H12 1.0000
C13 H13A 0.9800
C13 H13B 0.9800
C13 H13C 0.9800
C14 H14A 0.9800
C14 H14B 0.9800
C14 H14C 0.9800
C15 C16 1.386(7)
C15 S2 1.755(5)
C16 C17 1.361(8)
C16 H16 0.9500
C17 C18 1.408(7)
C17 H17 0.9500
C18 C19 1.387(7)
C18 S2 1.745(6)
C19 C20 1.394(7)
C19 H19 0.9500
C20 C21 1.381(8)
C20 H20 0.9500
C21 C22 1.409(7)
C21 S3 1.745(7)
C22 C23 1.390(9)
C22 H22 0.9500
C23 C24 1.361(9)
C23 H23 0.9500
C24 C25 1.431(9)
C24 S3 1.761(5)
C25 C35 1.371(9)
C25 C26 1.507(7)
C26 C27 1.362(7)
C26 C31 1.367(7)
C27 C28 1.372(7)
C27 H27 0.9500
C28 C29 1.390(8)
C28 H28 0.9500
C29 C30 1.367(7)
C29 C32 1.534(7)
C30 C31 1.401(7)
C30 H30 0.9500
C31 H31 0.9500
C32 C34 1.286(9)
C32 C33 1.442(9)
C32 H32 1.0000
C33 H33A 0.9800
C33 H33B 0.9800
C33 H33C 0.9800
C34 H34A 0.9800
C34 H34B 0.9800
C34 H34C 0.9800
C35 C36 1.412(9)
C35 S4 1.751(6)
C36 C37 1.352(9)
C36 H36 0.9500
C37 C38 1.394(7)
C37 H37 0.9500
C38 C39 1.385(8)
C38 S4 1.755(7)
C39 C40 1.378(8)
C39 H39 0.9500
C40 H40 0.9500
C41 C80 1.384(8)
C41 C42 1.405(8)
C41 S5 1.755(7)
C42 C43 1.368(9)
C42 H42 0.9500
C43 C44 1.388(9)
C43 H43 0.9500
C44 C45 1.398(9)
C44 S5 1.744(6)
C45 C55 1.417(9)
C45 C46 1.508(7)
C46 C51 1.366(7)
C46 C47 1.400(7)
C47 C48 1.410(8)
C47 H47 0.9500
C48 C49 1.360(9)
C48 H48 0.9500
C49 C50 1.359(8)
C49 C52 1.523(8)
C50 C51 1.374(7)
C50 H50 0.9500
C51 H51 0.9500
C52 C53 1.334(9)
C52 C54 1.432(9)
C52 H52 1.0000
C53 H53A 0.9800
C53 H53B 0.9800
C53 H53C 0.9800
C54 H54A 0.9800
C54 H54B 0.9800
C54 H54C 0.9800
C55 C56 1.403(9)
C55 S6 1.748(5)
C56 C57 1.384(8)
C56 H56 0.9500
C57 C58 1.403(7)
C57 H57 0.9500
C59 C60 1.380(7)
C59 C58 1.411(7)
C59 H59 0.9500
C60 C61 1.405(7)
C60 H60 0.9500
C61 C62 1.401(7)
C61 S7 1.749(6)
C62 C63 1.375(8)
C62 H62 0.9500
C63 C64 1.382(8)
C63 H63 0.9500
C64 C65 1.414(7)
C64 S7 1.753(5)
C65 C75 1.386(7)
C65 C66 1.504(7)
C66 C71 1.369(7)
C66 C67 1.370(7)
C67 C68 1.376(7)
C67 H67 0.9500
C68 C69 1.343(8)
C68 H68 0.9500
C69 C70 1.383(9)
C69 C72 1.547(7)
C70 C71 1.394(8)
C70 H70 0.9500
C71 H71 0.9500
C72 C73 1.372(10)
C72 C74 1.518(8)
C72 H72 1.0000
C73 H73A 0.9800
C73 H73B 0.9800
C73 H73C 0.9800
C74 H74A 0.9800
C74 H74B 0.9800
C74 H74C 0.9800
C75 C76 1.414(8)
C75 S8 1.752(5)
C76 C77 1.365(8)
C76 H76 0.9500
C77 C78 1.406(7)
C77 H77 0.9500
C78 C79 1.377(7)
C78 S8 1.747(6)
C79 C80 1.382(8)
C79 H79 0.9500
C80 H80 0.9500
C58 S6 1.746(7)

loop_
_geom_torsion_atom_site_label_1
_geom_torsion_atom_site_label_2
_geom_torsion_atom_site_label_3
_geom_torsion_atom_site_label_4
_geom_torsion
C40 C1 C2 C3 177.2(5)
S1 C1 C2 C3 -0.2(6)
C1 C2 C3 C4 0.1(7)
C2 C3 C4 C5 178.0(5)
C2 C3 C4 S1 0.1(6)
C3 C4 C5 C15 -172.3(5)
S1 C4 C5 C15 5.2(8)
C3 C4 C5 C6 7.5(7)
S1 C4 C5 C6 -174.9(3)
C15 C5 C6 C7 -115.2(6)
C4 C5 C6 C7 64.9(7)
C15 C5 C6 C11 65.4(7)
C4 C5 C6 C11 -114.5(6)
C11 C6 C7 C8 -0.8(9)
C5 C6 C7 C8 179.8(6)
C6 C7 C8 C9 -1.1(11)
C7 C8 C9 C10 3.4(11)
C7 C8 C9 C12 176.8(7)
C8 C9 C10 C11 -3.9(11)
C12 C9 C10 C11 -177.1(7)
C7 C6 C11 C10 0.4(9)
C5 C6 C11 C10 179.8(6)
C9 C10 C11 C6 2.0(10)
C8 C9 C12 C13 -62.0(14)
C10 C9 C12 C13 111.1(11)
C8 C9 C12 C14 139.3(9)
C10 C9 C12 C14 -47.7(12)
C4 C5 C15 C16 -177.6(5)
C6 C5 C15 C16 2.6(7)
C4 C5 C15 S2 3.9(8)
C6 C5 C15 S2 -176.0(3)
C5 C15 C16 C17 -176.9(5)
S2 C15 C16 C17 1.9(6)
C15 C16 C17 C18 -2.5(7)
C16 C17 C18 C19 -178.7(5)
C16 C17 C18 S2 1.8(6)
C17 C18 C19 C20 173.9(6)
S2 C18 C19 C20 -6.7(10)
C18 C19 C20 C21 -0.1(12)
C19 C20 C21 C22 -171.8(6)
C19 C20 C21 S3 7.2(10)
C20 C21 C22 C23 178.7(5)
S3 C21 C22 C23 -0.4(6)
C21 C22 C23 C24 -0.3(7)
C22 C23 C24 C25 -179.7(5)
C22 C23 C24 S3 0.8(6)
C23 C24 C25 C35 176.0(5)
S3 C24 C25 C35 -4.6(8)
C23 C24 C25 C26 -3.8(8)
S3 C24 C25 C26 175.6(3)
C35 C25 C26 C27 96.8(7)
C24 C25 C26 C27 -83.4(7)
C35 C25 C26 C31 -81.5(8)
C24 C25 C26 C31 98.3(7)
C31 C26 C27 C28 -4.7(11)
C25 C26 C27 C28 176.9(7)
C26 C27 C28 C29 0.6(12)
C27 C28 C29 C30 2.8(12)
C27 C28 C29 C32 -177.8(8)
C28 C29 C30 C31 -2.1(12)
C32 C29 C30 C31 178.5(8)
C27 C26 C31 C30 5.4(11)
C25 C26 C31 C30 -176.3(6)
C29 C30 C31 C26 -2.0(11)
C30 C29 C32 C34 171.0(11)
C28 C29 C32 C34 -8.4(17)
C30 C29 C32 C33 -15.4(14)
C28 C29 C32 C33 165.2(9)
C24 C25 C35 C36 178.4(5)
C26 C25 C35 C36 -1.8(9)
C24 C25 C35 S4 -1.2(8)
C26 C25 C35 S4 178.6(4)
C25 C35 C36 C37 -178.8(5)
S4 C35 C36 C37 0.9(7)
C35 C36 C37 C38 -0.3(8)
C36 C37 C38 C39 177.5(6)
C36 C37 C38 S4 -0.4(7)
C37 C38 C39 C40 -177.8(6)
S4 C38 C39 C40 -0.2(11)
C38 C39 C40 C1 -1.6(12)
C2 C1 C40 C39 179.5(6)
S1 C1 C40 C39 -3.7(10)
C80 C41 C42 C43 179.5(6)
S5 C41 C42 C43 -0.8(7)
C41 C42 C43 C44 -0.5(8)
C42 C43 C44 C45 -178.1(5)
C42 C43 C44 S5 1.6(7)
C43 C44 C45 C55 170.2(5)
S5 C44 C45 C55 -9.4(8)
C43 C44 C45 C46 -8.1(8)
S5 C44 C45 C46 172.3(4)
C44 C45 C46 C51 113.4(7)
C55 C45 C46 C51 -65.1(8)
C44 C45 C46 C47 -66.9(7)
C55 C45 C46 C47 114.6(6)
C51 C46 C47 C48 2.4(9)
C45 C46 C47 C48 -177.4(6)
C46 C47 C48 C49 -1.0(10)
C47 C48 C49 C50 -0.5(11)
C47 C48 C49 C52 177.8(7)
C48 C49 C50 C51 0.7(12)
C52 C49 C50 C51 -177.6(8)
C47 C46 C51 C50 -2.2(10)
C45 C46 C51 C50 177.5(7)
C49 C50 C51 C46 0.7(12)
C48 C49 C52 C53 -33.4(15)
C50 C49 C52 C53 144.8(10)
C48 C49 C52 C54 120.1(9)
C50 C49 C52 C54 -61.7(12)
C44 C45 C55 C56 178.3(5)
C46 C45 C55 C56 -3.4(7)
C44 C45 C55 S6 -1.5(8)
C46 C45 C55 S6 176.9(4)
C45 C55 C56 C57 178.7(5)
S6 C55 C56 C57 -1.5(6)
C55 C56 C57 C58 2.8(7)
C58 C59 C60 C61 0.9(12)
C59 C60 C61 C62 165.2(7)
C59 C60 C61 S7 -14.7(10)
C60 C61 C62 C63 -178.6(5)
S7 C61 C62 C63 1.2(6)
C61 C62 C63 C64 -1.1(8)
C62 C63 C64 C65 -176.9(5)
C62 C63 C64 S7 0.5(7)
C63 C64 C65 C75 179.4(5)
S7 C64 C65 C75 2.4(8)
C63 C64 C65 C66 1.7(8)
S7 C64 C65 C66 -175.4(4)
C75 C65 C66 C71 -108.8(6)
C64 C65 C66 C71 69.2(7)
C75 C65 C66 C67 69.8(7)
C64 C65 C66 C67 -112.3(6)
C71 C66 C67 C68 -1.7(9)
C65 C66 C67 C68 179.7(6)
C66 C67 C68 C69 -0.5(11)
C67 C68 C69 C70 2.5(11)
C67 C68 C69 C72 -177.7(6)
C68 C69 C70 C71 -2.3(11)
C72 C69 C70 C71 177.9(7)
C67 C66 C71 C70 1.9(10)
C65 C66 C71 C70 -179.5(7)
C69 C70 C71 C66 0.1(12)
C68 C69 C72 C73 -90.7(10)
C70 C69 C72 C73 89.0(9)
C68 C69 C72 C74 134.2(7)
C70 C69 C72 C74 -46.0(10)
C64 C65 C75 C76 -172.3(5)
C66 C65 C75 C76 5.4(7)
C64 C65 C75 S8 7.7(7)
C66 C65 C75 S8 -174.5(3)
C65 C75 C76 C77 179.6(5)
S8 C75 C76 C77 -0.5(6)
C75 C76 C77 C78 1.6(7)
C76 C77 C78 C79 176.5(5)
C76 C77 C78 S8 -1.9(6)
C77 C78 C79 C80 -176.8(7)
S8 C78 C79 C80 1.3(11)
C78 C79 C80 C41 -0.2(13)
C42 C41 C80 C79 -179.3(6)
S5 C41 C80 C79 1.0(11)
C56 C57 C58 C59 178.3(5)
C56 C57 C58 S6 -2.7(6)
C60 C59 C58 C57 -167.6(6)
C60 C59 C58 S6 13.5(10)
C3 C4 S1 C1 -0.2(4)
C5 C4 S1 C1 -178.1(4)
C40 C1 S1 C4 -176.9(5)
C2 C1 S1 C4 0.2(4)
C19 C18 S2 C15 180.0(5)
C17 C18 S2 C15 -0.6(4)
C16 C15 S2 C18 -0.7(4)
C5 C15 S2 C18 178.1(4)
C20 C21 S3 C24 -178.3(5)
C22 C21 S3 C24 0.8(4)
C23 C24 S3 C21 -0.9(4)
C25 C24 S3 C21 179.6(4)
C25 C35 S4 C38 178.7(5)
C36 C35 S4 C38 -1.0(4)
C39 C38 S4 C35 -177.1(6)
C37 C38 S4 C35 0.8(4)
C43 C44 S5 C41 -1.7(4)
C45 C44 S5 C41 177.9(5)
C80 C41 S5 C44 -178.9(6)
C42 C41 S5 C44 1.4(4)
C57 C58 S6 C55 1.5(4)
C59 C58 S6 C55 -179.5(5)
C56 C55 S6 C58 -0.1(4)
C45 C55 S6 C58 179.7(4)
C62 C61 S7 C64 -0.8(4)
C60 C61 S7 C64 179.1(5)
C63 C64 S7 C61 0.2(4)
C65 C64 S7 C61 177.7(5)
C79 C78 S8 C75 -177.0(5)
C77 C78 S8 C75 1.4(4)
C65 C75 S8 C78 179.4(4)
C76 C75 S8 C78 -0.6(4)
